data_4309967
loop_
_publ_author_name
'Mohammad A. Omary'
'Manal A. Rawashdeh-Omary'
'M. W. Alexander Gonser'
'Oussama Elbjeirami'
'Tom Grimes'
'Thomas R. Cundari'
'Himashinie V. K. Diyabalanage'
'Chammi S. Palehepitiya Gamage'
'H. V. Rasika Dias'

_publ_section_title
;
Metal Effect on the Supramolecular Structure, Photophysics, and Acid-Base
Character of Trinuclear Pyrazolato Coinage Metal Complexes
;
_journal_name_full 'Inorganic Chemistry'
_journal_page_first 8200
_journal_page_last 8210
_journal_paper_doi 10.1021/ic0508730
_journal_volume 44
_journal_year 2005
_chemical_formula_sum 'C15 H3 Ag3 F18 N6'
_chemical_formula_weight 932.84
_chemical_name_common {[3,5-(CF3)2Pz]Ag}3
_chemical_name_systematic
; 
 ? 
;
_space_group_IT_number 2
_symmetry_cell_setting triclinic
_symmetry_space_group_name_Hall '-P 1'
_symmetry_space_group_name_H-M 'P -1'
_atom_sites_solution_hydrogens geom
_atom_sites_solution_primary direct
_atom_sites_solution_secondary difmap
_audit_creation_method SHELXL-97
_cell_angle_alpha 74.0340(10)
_cell_angle_beta 74.7240(10)
_cell_angle_gamma 78.4340(10)
_cell_formula_units_Z 2
_cell_length_a 10.1597(6)
_cell_length_b 10.5111(6)
_cell_length_c 11.6798(7)
_cell_measurement_reflns_used 6646
_cell_measurement_temperature 100(2)
_cell_measurement_theta_max 28.29
_cell_measurement_theta_min 2.41
_cell_volume 1145.72(12)
_computing_cell_refinement 'Bruker SMART'
_computing_data_collection 'Bruker SMART'
_computing_data_reduction 'Bruker SAINT'
_computing_molecular_graphics 'Bruker SHELXTL'
_computing_publication_material 'Bruker SHELXTL'
_computing_structure_refinement 'SHELXL-97 (Sheldrick, 1997)'
_computing_structure_solution 'SHELXS-97 (Sheldrick, 1990)'
_diffrn_ambient_temperature 100(2)
_diffrn_measured_fraction_theta_full 0.988
_diffrn_measured_fraction_theta_max 0.988
_diffrn_measurement_device_type 'CCD area detector'
_diffrn_measurement_method 'phi and omega scans'
_diffrn_radiation_monochromator graphite
_diffrn_radiation_source 'fine-focus sealed tube'
_diffrn_radiation_type MoK\a
_diffrn_radiation_wavelength 0.71073
_diffrn_reflns_av_R_equivalents 0.0235
_diffrn_reflns_av_sigmaI/netI 0.0361
_diffrn_reflns_limit_h_max 12
_diffrn_reflns_limit_h_min -12
_diffrn_reflns_limit_k_max 12
_diffrn_reflns_limit_k_min -12
_diffrn_reflns_limit_l_max 14
_diffrn_reflns_limit_l_min -14
_diffrn_reflns_number 8934
_diffrn_reflns_theta_full 26.00
_diffrn_reflns_theta_max 26.00
_diffrn_reflns_theta_min 1.86
_exptl_absorpt_coefficient_mu 2.706
_exptl_absorpt_correction_T_max 0.8995
_exptl_absorpt_correction_T_min 0.5750
_exptl_absorpt_correction_type none
_exptl_absorpt_process_details SADABS
_exptl_crystal_colour colorless
_exptl_crystal_density_diffrn 2.704
_exptl_crystal_density_meas 0
_exptl_crystal_density_method 'not measured'
_exptl_crystal_description parallelpipe
_exptl_crystal_F_000 876
_exptl_crystal_size_max 0.23
_exptl_crystal_size_mid 0.11
_exptl_crystal_size_min 0.04
_refine_diff_density_max 0.764
_refine_diff_density_min -0.443
_refine_diff_density_rms 0.127
_refine_ls_extinction_method none
_refine_ls_goodness_of_fit_ref 1.042
_refine_ls_hydrogen_treatment mixed
_refine_ls_matrix_type full
_refine_ls_number_parameters 392
_refine_ls_number_reflns 4442
_refine_ls_number_restraints 0
_refine_ls_restrained_S_all 1.042
_refine_ls_R_factor_all 0.0345
_refine_ls_R_factor_gt 0.0281
_refine_ls_shift/su_max 0.001
_refine_ls_shift/su_mean 0.000
_refine_ls_structure_factor_coef Fsqd
_refine_ls_weighting_details 'calc w=1/[\s^2^(Fo^2^)+(0.0319P)^2^+0.2374P] where P=(Fo^2^+2Fc^2^)/3'
_refine_ls_weighting_scheme calc
_refine_ls_wR_factor_gt 0.0620
_refine_ls_wR_factor_ref 0.0653
_reflns_number_gt 3868
_reflns_number_total 4442
_reflns_threshold_expression >2sigma(I)
_cod_data_source_file ic0508730si20050531_100753_2.cif
_cod_data_source_block dias149s
_cod_depositor_comments
;
The following automatic conversions were performed:
'_symmetry_cell_setting' value 'Triclinic' changed to 'triclinic'
according to '/home/saulius/struct/CIF-dictionaries/cif_core.dic'
dictionary named 'cif_core.dic' version 2.4.1 from 2010-06-29.

Automatic conversion script
Id: cif_fix_enum 1527 2010-12-29 10:47:43Z saulius 
;
_cod_database_code 4309967

loop_
_symmetry_equiv_pos_as_xyz
'x, y, z'
'-x, -y, -z'

loop_
_atom_site_label
_atom_site_type_symbol
_atom_site_fract_x
_atom_site_fract_y
_atom_site_fract_z
_atom_site_U_iso_or_equiv
_atom_site_adp_type
_atom_site_occupancy
_atom_site_symmetry_multiplicity
_atom_site_calc_flag
_atom_site_refinement_flags
_atom_site_disorder_assembly
_atom_site_disorder_group
Ag1 Ag 0.45868(3) 0.50137(3) -0.16051(3) 0.01940(9) Uani 1 1 d . . .
Ag2 Ag 0.13406(3) 0.61105(3) 0.00485(3) 0.02058(9) Uani 1 1 d . . .
Ag3 Ag 0.32333(3) 0.32753(3) 0.14153(3) 0.01921(9) Uani 1 1 d . . .
N1 N 0.5061(3) 0.2505(3) 0.0348(3) 0.0188(7) Uani 1 1 d . . .
N2 N 0.5635(3) 0.3200(3) -0.0793(3) 0.0188(7) Uani 1 1 d . . .
N3 N 0.3326(3) 0.6671(3) -0.2407(3) 0.0207(7) Uani 1 1 d . . .
N4 N 0.2105(3) 0.7139(3) -0.1733(3) 0.0223(7) Uani 1 1 d . . .
N5 N 0.0531(3) 0.5047(3) 0.1799(3) 0.0197(7) Uani 1 1 d . . .
N6 N 0.1309(3) 0.4000(3) 0.2380(3) 0.0187(7) Uani 1 1 d . . .
C1 C 0.6728(4) 0.2381(4) -0.1252(3) 0.0183(8) Uani 1 1 d . . .
C2 C 0.6897(4) 0.1181(4) -0.0429(4) 0.0241(9) Uani 1 1 d . . .
H2 H 0.7593 0.0440 -0.0518 0.029 Uiso 1 1 calc R . .
C3 C 0.5821(4) 0.1299(4) 0.0560(4) 0.0213(8) Uani 1 1 d . A .
C4 C 0.7537(4) 0.2767(4) -0.2538(4) 0.0223(9) Uani 1 1 d . . .
C5 C 0.5466(4) 0.0268(4) 0.1726(4) 0.0271(9) Uani 1 1 d . . .
C6 C 0.1489(4) 0.8178(4) -0.2467(4) 0.0220(9) Uani 1 1 d . . .
C7 C 0.2292(4) 0.8396(4) -0.3640(4) 0.0238(9) Uani 1 1 d . . .
H7 H 0.2105 0.9051 -0.4343 0.029 Uiso 1 1 calc R . .
C8 C 0.3427(4) 0.7441(4) -0.3550(3) 0.0201(8) Uani 1 1 d . . .
C9 C 0.0177(4) 0.8935(4) -0.1955(4) 0.0266(9) Uani 1 1 d . . .
C10 C 0.4629(4) 0.7161(4) -0.4545(4) 0.0276(10) Uani 1 1 d . . .
C11 C 0.0555(4) 0.3588(4) 0.3517(3) 0.0194(8) Uani 1 1 d . . .
C12 C -0.0719(4) 0.4360(4) 0.3684(3) 0.0199(8) Uani 1 1 d . . .
H12 H -0.1446 0.4282 0.4393 0.024 Uiso 1 1 calc R . .
C13 C -0.0684(4) 0.5272(4) 0.2577(3) 0.0193(8) Uani 1 1 d . . .
C14 C 0.1110(4) 0.2444(4) 0.4428(4) 0.0245(9) Uani 1 1 d . . .
C15 C -0.1758(4) 0.6386(4) 0.2192(4) 0.0221(9) Uani 1 1 d . . .
F1 F 0.7212(2) 0.4059(2) -0.3072(2) 0.0311(6) Uani 1 1 d . . .
F2 F 0.7317(2) 0.2050(2) -0.3240(2) 0.0289(5) Uani 1 1 d . . .
F3 F 0.8893(2) 0.2564(2) -0.2596(2) 0.0293(6) Uani 1 1 d . . .
F4 F 0.4106(3) 0.0389(3) 0.2190(3) 0.0478(11) Uani 0.916(6) 1 d P A 1
F5 F 0.6087(5) 0.0297(4) 0.2550(3) 0.0630(15) Uani 0.916(6) 1 d P A 1
F6 F 0.5796(3) -0.0967(2) 0.1525(2) 0.0320(8) Uani 0.916(6) 1 d P A 1
F7 F -0.0694(2) 0.8154(2) -0.1131(2) 0.0363(6) Uani 1 1 d . . .
F8 F 0.0363(3) 0.9798(3) -0.1384(3) 0.0473(7) Uani 1 1 d . . .
F9 F -0.0502(3) 0.9618(3) -0.2817(2) 0.0463(7) Uani 1 1 d . . .
F10 F 0.4955(3) 0.8266(3) -0.5367(2) 0.0467(7) Uani 1 1 d . . .
F11 F 0.4399(3) 0.6340(3) -0.5142(2) 0.0404(7) Uani 1 1 d . . .
F12 F 0.5753(2) 0.6552(3) -0.4112(2) 0.0425(7) Uani 1 1 d . . .
F13 F 0.1457(2) 0.2851(2) 0.5289(2) 0.0328(6) Uani 1 1 d . . .
F14 F 0.0182(3) 0.1609(2) 0.5016(2) 0.0343(6) Uani 1 1 d . . .
F15 F 0.2246(2) 0.1719(2) 0.3920(2) 0.0340(6) Uani 1 1 d . . .
F16 F -0.2946(2) 0.6325(2) 0.3026(2) 0.0323(6) Uani 1 1 d . . .
F17 F -0.1386(2) 0.7586(2) 0.1999(2) 0.0312(6) Uani 1 1 d . . .
F18 F -0.2032(2) 0.6343(2) 0.1129(2) 0.0258(5) Uani 1 1 d . . .
F4A F 0.478(3) 0.094(3) 0.272(2) 0.020(7) Uiso 0.084(6) 1 d P A 2
F5A F 0.675(4) -0.014(4) 0.221(4) 0.039(11) Uiso 0.084(6) 1 d P A 2
F6A F 0.485(4) -0.047(4) 0.178(3) 0.043(10) Uiso 0.084(6) 1 d P A 2

loop_
_atom_site_aniso_label
_atom_site_aniso_U_11
_atom_site_aniso_U_22
_atom_site_aniso_U_33
_atom_site_aniso_U_23
_atom_site_aniso_U_13
_atom_site_aniso_U_12
Ag1 0.01680(15) 0.01970(16) 0.01789(16) -0.00102(12) -0.00174(12) -0.00142(12)
Ag2 0.02177(16) 0.01933(16) 0.01469(15) -0.00089(12) 0.00136(12) -0.00088(12)
Ag3 0.01584(15) 0.02159(16) 0.01611(16) -0.00353(12) 0.00120(11) -0.00087(12)
N1 0.0168(16) 0.0208(17) 0.0158(16) -0.0007(13) -0.0034(13) -0.0013(13)
N2 0.0153(16) 0.0231(17) 0.0163(17) -0.0025(14) -0.0037(13) -0.0019(13)
N3 0.0181(16) 0.0225(18) 0.0173(17) -0.0026(14) 0.0022(13) -0.0044(14)
N4 0.0225(17) 0.0203(17) 0.0201(18) -0.0026(14) -0.0006(14) -0.0020(14)
N5 0.0228(17) 0.0167(16) 0.0162(17) -0.0023(13) -0.0006(14) -0.0024(14)
N6 0.0148(15) 0.0195(17) 0.0196(17) -0.0028(14) -0.0030(13) -0.0007(13)
C1 0.0136(18) 0.021(2) 0.020(2) -0.0065(16) -0.0033(16) -0.0010(15)
C2 0.020(2) 0.026(2) 0.021(2) -0.0032(17) -0.0019(17) 0.0027(17)
C3 0.020(2) 0.023(2) 0.019(2) -0.0051(17) -0.0026(17) -0.0007(16)
C4 0.020(2) 0.022(2) 0.021(2) -0.0045(17) 0.0014(17) -0.0020(16)
C5 0.024(2) 0.029(2) 0.021(2) 0.0002(18) -0.0002(18) -0.0032(19)
C6 0.023(2) 0.020(2) 0.022(2) -0.0025(17) -0.0044(17) -0.0054(17)
C7 0.026(2) 0.022(2) 0.021(2) -0.0001(17) -0.0036(17) -0.0085(17)
C8 0.0190(19) 0.022(2) 0.0170(19) 0.0027(16) -0.0033(16) -0.0095(16)
C9 0.031(2) 0.020(2) 0.023(2) 0.0004(17) -0.0024(18) -0.0006(18)
C10 0.021(2) 0.029(2) 0.022(2) 0.0059(18) 0.0001(17) -0.0004(17)
C11 0.022(2) 0.020(2) 0.0147(19) -0.0040(16) -0.0013(16) -0.0040(16)
C12 0.0190(19) 0.018(2) 0.018(2) -0.0021(16) 0.0041(16) -0.0075(16)
C13 0.0169(19) 0.0179(19) 0.021(2) -0.0069(16) 0.0026(16) -0.0040(16)
C14 0.021(2) 0.029(2) 0.017(2) -0.0043(17) 0.0022(17) -0.0009(18)
C15 0.019(2) 0.027(2) 0.020(2) -0.0084(17) 0.0017(16) -0.0058(17)
F1 0.0335(14) 0.0246(13) 0.0223(13) 0.0008(10) 0.0060(11) 0.0001(11)
F2 0.0306(13) 0.0378(14) 0.0198(12) -0.0106(11) 0.0013(10) -0.0117(11)
F3 0.0157(11) 0.0418(15) 0.0283(13) -0.0123(11) 0.0035(10) -0.0042(10)
F4 0.0367(18) 0.0283(17) 0.049(2) 0.0071(14) 0.0201(15) 0.0009(13)
F5 0.116(4) 0.060(3) 0.028(2) 0.0169(18) -0.036(2) -0.058(3)
F6 0.0401(18) 0.0163(14) 0.0329(16) -0.0008(11) -0.0050(13) 0.0005(12)
F7 0.0244(13) 0.0308(14) 0.0398(16) -0.0014(12) 0.0061(11) 0.0005(11)
F8 0.0393(16) 0.0406(17) 0.067(2) -0.0350(15) -0.0011(14) 0.0004(13)
F9 0.0430(16) 0.0487(17) 0.0286(15) 0.0002(13) -0.0068(13) 0.0212(13)
F10 0.0482(17) 0.0369(16) 0.0302(15) 0.0102(12) 0.0147(13) -0.0059(13)
F11 0.0348(15) 0.0504(17) 0.0368(16) -0.0241(13) 0.0019(12) -0.0012(13)
F12 0.0176(12) 0.071(2) 0.0246(14) 0.0036(13) 0.0016(10) -0.0030(13)
F13 0.0335(14) 0.0397(15) 0.0233(13) -0.0046(11) -0.0084(11) -0.0020(12)
F14 0.0358(14) 0.0283(14) 0.0289(14) 0.0088(11) -0.0030(11) -0.0090(11)
F15 0.0338(14) 0.0325(14) 0.0217(13) -0.0021(11) 0.0010(11) 0.0119(11)
F16 0.0179(12) 0.0430(15) 0.0268(13) -0.0064(11) 0.0031(10) 0.0033(11)
F17 0.0283(13) 0.0209(12) 0.0464(16) -0.0061(11) -0.0148(12) -0.0015(10)
F18 0.0229(12) 0.0308(13) 0.0249(13) -0.0063(10) -0.0087(10) -0.0019(10)

loop_
_atom_type_symbol
_atom_type_description
_atom_type_scat_dispersion_real
_atom_type_scat_dispersion_imag
_atom_type_scat_source
C C 0.0033 0.0016 'International Tables Vol C Tables 4.2.6.8 and 6.1.1.4'
H H 0.0000 0.0000 'International Tables Vol C Tables 4.2.6.8 and 6.1.1.4'
N N 0.0061 0.0033 'International Tables Vol C Tables 4.2.6.8 and 6.1.1.4'
F F 0.0171 0.0103 'International Tables Vol C Tables 4.2.6.8 and 6.1.1.4'
Ag Ag -0.8971 1.1015 'International Tables Vol C Tables 4.2.6.8 and 6.1.1.4'

loop_
_geom_angle_atom_site_label_1
_geom_angle_atom_site_label_2
_geom_angle_atom_site_label_3
_geom_angle
_geom_angle_site_symmetry_1
_geom_angle_site_symmetry_3
_geom_angle_publ_flag
N2 Ag1 N3 172.01(12) . . ?
N2 Ag1 Ag3 93.01(8) . 2_665 ?
N3 Ag1 Ag3 94.93(9) . 2_665 ?
N5 Ag2 N4 177.69(13) . . ?
N6 Ag3 N1 174.73(12) . . ?
N6 Ag3 Ag1 106.69(9) . 2_665 ?
N1 Ag3 Ag1 77.91(9) . 2_665 ?
C3 N1 N2 107.7(3) . . ?
C3 N1 Ag3 129.9(3) . . ?
N2 N1 Ag3 122.3(2) . . ?
C1 N2 N1 106.7(3) . . ?
C1 N2 Ag1 132.0(3) . . ?
N1 N2 Ag1 120.2(2) . . ?
C8 N3 N4 106.5(3) . . ?
C8 N3 Ag1 133.2(3) . . ?
N4 N3 Ag1 120.3(2) . . ?
C6 N4 N3 108.3(3) . . ?
C6 N4 Ag2 129.9(3) . . ?
N3 N4 Ag2 121.2(2) . . ?
C13 N5 N6 108.4(3) . . ?
C13 N5 Ag2 130.9(3) . . ?
N6 N5 Ag2 120.5(2) . . ?
N5 N6 C11 106.9(3) . . ?
N5 N6 Ag3 119.2(2) . . ?
C11 N6 Ag3 133.6(3) . . ?
N2 C1 C2 111.1(3) . . ?
N2 C1 C4 121.5(3) . . ?
C2 C1 C4 127.2(3) . . ?
C1 C2 C3 103.9(4) . . ?
C1 C2 H2 128.0 . . ?
C3 C2 H2 128.0 . . ?
N1 C3 C2 110.5(3) . . ?
N1 C3 C5 121.9(3) . . ?
C2 C3 C5 127.6(4) . . ?
F3 C4 F2 106.9(3) . . ?
F3 C4 F1 106.9(3) . . ?
F2 C4 F1 106.8(3) . . ?
F3 C4 C1 111.8(3) . . ?
F2 C4 C1 111.4(3) . . ?
F1 C4 C1 112.7(3) . . ?
F6A C5 F5 126.1(18) . . ?
F6A C5 F4 58(2) . . ?
F5 C5 F4 108.9(4) . . ?
F6A C5 F6 48(2) . . ?
F5 C5 F6 107.3(4) . . ?
F4 C5 F6 104.7(4) . . ?
F6A C5 F4A 107(2) . . ?
F5 C5 F4A 58.3(10) . . ?
F4 C5 F4A 56.3(10) . . ?
F6 C5 F4A 139.8(10) . . ?
F6A C5 C3 120.0(18) . . ?
F5 C5 C3 113.4(4) . . ?
F4 C5 C3 111.3(3) . . ?
F6 C5 C3 110.8(3) . . ?
F4A C5 C3 109.3(10) . . ?
F6A C5 F5A 120(2) . . ?
F5 C5 F5A 32.6(14) . . ?
F4 C5 F5A 136.9(16) . . ?
F6 C5 F5A 82.0(15) . . ?
F4A C5 F5A 90.9(18) . . ?
C3 C5 F5A 105.4(16) . . ?
N4 C6 C7 110.1(4) . . ?
N4 C6 C9 120.0(4) . . ?
C7 C6 C9 129.8(4) . . ?
C8 C7 C6 103.6(4) . . ?
C8 C7 H7 128.2 . . ?
C6 C7 H7 128.2 . . ?
N3 C8 C7 111.5(3) . . ?
N3 C8 C10 120.5(3) . . ?
C7 C8 C10 127.9(4) . . ?
F8 C9 F9 107.7(3) . . ?
F8 C9 F7 105.6(3) . . ?
F9 C9 F7 105.7(3) . . ?
F8 C9 C6 112.3(4) . . ?
F9 C9 C6 111.8(3) . . ?
F7 C9 C6 113.2(3) . . ?
F10 C10 F11 107.0(4) . . ?
F10 C10 F12 107.7(3) . . ?
F11 C10 F12 105.3(3) . . ?
F10 C10 C8 112.0(3) . . ?
F11 C10 C8 112.5(3) . . ?
F12 C10 C8 111.9(3) . . ?
N6 C11 C12 111.0(3) . . ?
N6 C11 C14 121.5(3) . . ?
C12 C11 C14 127.5(3) . . ?
C13 C12 C11 103.5(3) . . ?
C13 C12 H12 128.3 . . ?
C11 C12 H12 128.3 . . ?
N5 C13 C12 110.2(3) . . ?
N5 C13 C15 120.6(3) . . ?
C12 C13 C15 129.1(3) . . ?
F14 C14 F15 107.2(3) . . ?
F14 C14 F13 106.4(3) . . ?
F15 C14 F13 106.2(3) . . ?
F14 C14 C11 111.6(3) . . ?
F15 C14 C11 112.9(3) . . ?
F13 C14 C11 112.2(3) . . ?
F17 C15 F16 108.1(3) . . ?
F17 C15 F18 105.8(3) . . ?
F16 C15 F18 106.8(3) . . ?
F17 C15 C13 112.8(3) . . ?
F16 C15 C13 111.2(3) . . ?
F18 C15 C13 111.8(3) . . ?

loop_
_geom_bond_atom_site_label_1
_geom_bond_atom_site_label_2
_geom_bond_distance
_geom_bond_site_symmetry_2
_geom_bond_publ_flag
Ag1 N2 2.095(3) . ?
Ag1 N3 2.096(3) . ?
Ag1 Ag3 3.2037(4) 2_665 ?
Ag2 N5 2.081(3) . ?
Ag2 N4 2.085(3) . ?
Ag3 N6 2.094(3) . ?
Ag3 N1 2.095(3) . ?
Ag3 Ag1 3.2037(4) 2_665 ?
N1 C3 1.341(5) . ?
N1 N2 1.370(4) . ?
N2 C1 1.349(5) . ?
N3 C8 1.347(5) . ?
N3 N4 1.362(4) . ?
N4 C6 1.346(5) . ?
N5 C13 1.347(5) . ?
N5 N6 1.349(4) . ?
N6 C11 1.349(5) . ?
C1 C2 1.370(5) . ?
C1 C4 1.498(5) . ?
C2 C3 1.380(5) . ?
C2 H2 0.9500 . ?
C3 C5 1.499(5) . ?
C4 F3 1.338(4) . ?
C4 F2 1.338(4) . ?
C4 F1 1.344(4) . ?
C5 F6A 1.07(3) . ?
C5 F5 1.291(5) . ?
C5 F4 1.339(5) . ?
C5 F6 1.342(5) . ?
C5 F4A 1.47(3) . ?
C5 F5A 1.50(4) . ?
C6 C7 1.382(5) . ?
C6 C9 1.478(6) . ?
C7 C8 1.375(5) . ?
C7 H7 0.9500 . ?
C8 C10 1.491(5) . ?
C9 F8 1.331(5) . ?
C9 F9 1.333(5) . ?
C9 F7 1.338(5) . ?
C10 F10 1.324(5) . ?
C10 F11 1.334(5) . ?
C10 F12 1.342(4) . ?
C11 C12 1.380(5) . ?
C11 C14 1.495(5) . ?
C12 C13 1.379(5) . ?
C12 H12 0.9500 . ?
C13 C15 1.490(5) . ?
C14 F14 1.338(4) . ?
C14 F15 1.341(4) . ?
C14 F13 1.342(5) . ?
C15 F17 1.333(4) . ?
C15 F16 1.336(4) . ?
C15 F18 1.355(4) . ?
